data_1549687
loop_
_publ_author_name
'Umetani, Masataka'
'Tanaka, Takayuki'
'Osuka, Atsuhiro'

_publ_section_title
;
 Conjugated double helices via self-dimerization of
 \a,\a&#x2019;-Dianilinotripyrrins
;
_journal_name_full 'Chemical Science'
_journal_paper_doi 10.1039/C8SC02739K
_journal_year 2018
_chemical_formula_moiety 'C26 H17 Br2 N3'
_chemical_formula_sum 'C26 H17 Br2 N3'
_chemical_formula_weight 531.24
_chemical_name_common 1,14-dibromo-5,10-diphenyltripyrrin
_chemical_name_systematic 1,14-dibromo-5,10-diphenyltripyrrin
_space_group_crystal_system orthorhombic
_space_group_IT_number 29
_space_group_name_Hall 'P 2c -2ac'
_space_group_name_H-M_alt 'P c a 21'
_symmetry_space_group_name_Hall 'P 2c -2ac'
_symmetry_space_group_name_H-M 'P c a 21'
_atom_sites_solution_hydrogens geom
_audit_creation_method SHELXL-2014/7
_audit_update_record
;
2018-06-18 deposited with the CCDC.
2018-07-17 downloaded from the CCDC.
;
_cell_angle_alpha 90
_cell_angle_beta 90
_cell_angle_gamma 90
_cell_formula_units_Z 4
_cell_length_a 25.043(4)
_cell_length_b 10.3564(18)
_cell_length_c 8.256(2)
_cell_measurement_reflns_used 2496
_cell_measurement_temperature 93(2)
_cell_measurement_theta_max 68.2
_cell_measurement_theta_min 25.3
_cell_volume 2141.2(7)
_computing_structure_refinement 'SHELXL-2014/7 (Sheldrick, 2014)'
_diffrn_ambient_temperature 93(2)
_diffrn_detector_area_resol_mean 5.8140
_diffrn_measured_fraction_theta_full 0.998
_diffrn_measured_fraction_theta_max 0.998
_diffrn_measurement_device_type 'Rigaku XtaLAB P200'
_diffrn_measurement_method \w
_diffrn_radiation_type CuK\a
_diffrn_radiation_wavelength 1.54187
_diffrn_reflns_av_R_equivalents 0.0280
_diffrn_reflns_av_unetI/netI 0.0167
_diffrn_reflns_Laue_measured_fraction_full 0.998
_diffrn_reflns_Laue_measured_fraction_max 0.998
_diffrn_reflns_limit_h_max 30
_diffrn_reflns_limit_h_min -30
_diffrn_reflns_limit_k_max 11
_diffrn_reflns_limit_k_min -12
_diffrn_reflns_limit_l_max 9
_diffrn_reflns_limit_l_min -9
_diffrn_reflns_number 26509
_diffrn_reflns_point_group_measured_fraction_full 0.931
_diffrn_reflns_point_group_measured_fraction_max 0.931
_diffrn_reflns_theta_full 67.687
_diffrn_reflns_theta_max 68.268
_diffrn_reflns_theta_min 6.812
_exptl_absorpt_coefficient_mu 4.944
_exptl_absorpt_correction_T_max 0.952
_exptl_absorpt_correction_T_min 0.888
_exptl_absorpt_correction_type multi-scan
_exptl_absorpt_process_details 'REQAB (Rigaku, 1998)'
_exptl_crystal_colour Red
_exptl_crystal_density_diffrn 1.648
_exptl_crystal_description Prism
_exptl_crystal_F_000 1056
_exptl_crystal_recrystallization_method 'Vapour deposition'
_exptl_crystal_size_max 0.100
_exptl_crystal_size_mid 0.020
_exptl_crystal_size_min 0.010
_refine_diff_density_max 0.361
_refine_diff_density_min -0.155
_refine_diff_density_rms 0.044
_refine_ls_abs_structure_details
;
 Flack x determined using 1453 quotients [(I+)-(I-)]/[(I+)+(I-)]
 (Parsons, Flack and Wagner, Acta Cryst. B69 (2013) 249-259).
;
_refine_ls_abs_structure_Flack -0.013(5)
_refine_ls_extinction_method none
_refine_ls_goodness_of_fit_ref 1.010
_refine_ls_hydrogen_treatment constr
_refine_ls_matrix_type full
_refine_ls_number_parameters 280
_refine_ls_number_reflns 3641
_refine_ls_number_restraints 1
_refine_ls_restrained_S_all 1.010
_refine_ls_R_factor_all 0.0170
_refine_ls_R_factor_gt 0.0158
_refine_ls_shift/su_max 0.002
_refine_ls_shift/su_mean 0.000
_refine_ls_structure_factor_coef Fsqd
_refine_ls_weighting_details 'w=1/[\s^2^(Fo^2^)+(0.0320P)^2^] where P=(Fo^2^+2Fc^2^)/3'
_refine_ls_weighting_scheme calc
_refine_ls_wR_factor_gt 0.0411
_refine_ls_wR_factor_ref 0.0414
_reflns_Friedel_coverage 0.733
_reflns_Friedel_fraction_full 0.854
_reflns_Friedel_fraction_max 0.854
_reflns_number_gt 3505
_reflns_number_total 3641
_reflns_threshold_expression 'I > 2\s(I)'
_cod_data_source_file c8sc02739k2.cif
_cod_data_source_block 160422um
_cod_original_cell_volume 2141.2(8)
_cod_database_code 1549687
_shelx_shelxl_version_number 2014/7
_shelx_space_group_comment
;
The symmetry employed for this shelxl refinement is uniquely defined
by the following loop, which should always be used as a source of
symmetry information in preference to the above space-group names.
They are only intended as comments.
;
_shelx_estimated_absorpt_t_min 0.638
_shelx_estimated_absorpt_t_max 0.952

loop_
_space_group_symop_operation_xyz
'x, y, z'
'-x, -y, z+1/2'
'-x+1/2, y, z+1/2'
'x+1/2, -y, z'

loop_
_atom_site_label
_atom_site_type_symbol
_atom_site_fract_x
_atom_site_fract_y
_atom_site_fract_z
_atom_site_U_iso_or_equiv
_atom_site_adp_type
_atom_site_occupancy
_atom_site_site_symmetry_order
_atom_site_calc_flag
_atom_site_refinement_flags_posn
_atom_site_refinement_flags_adp
C1 C 0.74908(10) 1.2155(2) 0.7165(3) 0.0163(5) Uani 1 1 d . .
C2 C 0.80461(9) 1.1773(2) 0.6984(3) 0.0171(5) Uani 1 1 d . .
H1 H 0.8327 1.2242 0.6480 0.021 Uiso 1 1 calc R U
C3 C 0.80730(9) 1.0610(2) 0.7689(3) 0.0159(5) Uani 1 1 d . .
H2 H 0.8384 1.0089 0.7792 0.019 Uiso 1 1 calc R U
C4 C 0.75391(9) 1.0287(2) 0.8269(3) 0.0150(5) Uani 1 1 d . .
C5 C 0.73721(8) 0.9171(2) 0.8976(3) 0.0137(5) Uani 1 1 d . .
C6 C 0.68242(9) 0.8893(2) 0.9398(3) 0.0135(5) Uani 1 1 d . .
C7 C 0.66111(9) 0.7770(2) 1.0085(3) 0.0154(5) Uani 1 1 d . .
H3 H 0.6806 0.7026 1.0406 0.018 Uiso 1 1 calc R U
C8 C 0.60610(9) 0.7944(2) 1.0213(3) 0.0153(5) Uani 1 1 d . .
H4 H 0.5813 0.7335 1.0628 0.018 Uiso 1 1 calc R U
C9 C 0.59393(9) 0.9175(2) 0.9622(3) 0.0142(5) Uani 1 1 d . .
C10 C 0.54233(9) 0.9788(2) 0.9474(3) 0.0143(5) Uani 1 1 d . .
C11 C 0.53595(9) 1.1100(2) 0.9301(3) 0.0163(5) Uani 1 1 d . .
C12 C 0.48801(10) 1.1805(2) 0.8881(4) 0.0195(6) Uani 1 1 d . .
H5 H 0.4534 1.1453 0.8715 0.023 Uiso 1 1 calc R U
C13 C 0.50200(10) 1.3062(2) 0.8770(4) 0.0231(6) Uani 1 1 d . .
H6 H 0.4797 1.3776 0.8518 0.028 Uiso 1 1 calc R U
C14 C 0.55836(10) 1.3079(2) 0.9118(4) 0.0213(6) Uani 1 1 d . .
C15 C 0.77782(8) 0.8152(2) 0.9317(3) 0.0140(5) Uani 1 1 d . .
C16 C 0.82068(9) 0.8433(2) 1.0338(3) 0.0159(5) Uani 1 1 d . .
H7 H 0.8234 0.9263 1.0822 0.019 Uiso 1 1 calc R U
C17 C 0.85930(10) 0.7506(3) 1.0648(3) 0.0195(6) Uani 1 1 d . .
H8 H 0.8878 0.7693 1.1369 0.023 Uiso 1 1 calc R U
C18 C 0.85637(10) 0.6303(2) 0.9907(4) 0.0198(6) Uani 1 1 d . .
H9 H 0.8831 0.5673 1.0108 0.024 Uiso 1 1 calc R U
C19 C 0.81445(9) 0.6027(2) 0.8880(3) 0.0186(5) Uani 1 1 d . .
H10 H 0.8127 0.5209 0.8361 0.022 Uiso 1 1 calc R U
C20 C 0.77467(9) 0.6936(2) 0.8597(4) 0.0162(5) Uani 1 1 d . .
H11 H 0.7454 0.6729 0.7913 0.019 Uiso 1 1 calc R U
C21 C 0.49533(9) 0.8906(2) 0.9439(3) 0.0158(5) Uani 1 1 d . .
C22 C 0.49655(9) 0.7796(2) 0.8476(4) 0.0182(5) Uani 1 1 d . .
H12 H 0.5273 0.7607 0.7844 0.022 Uiso 1 1 calc R U
C23 C 0.45314(10) 0.6971(2) 0.8441(4) 0.0215(6) Uani 1 1 d . .
H13 H 0.4540 0.6224 0.7773 0.026 Uiso 1 1 calc R U
C24 C 0.40841(9) 0.7228(2) 0.9377(4) 0.0214(6) Uani 1 1 d . .
H14 H 0.3788 0.6656 0.9353 0.026 Uiso 1 1 calc R U
C25 C 0.40683(9) 0.8314(3) 1.0343(4) 0.0201(6) Uani 1 1 d . .
H15 H 0.3764 0.8483 1.0996 0.024 Uiso 1 1 calc R U
C26 C 0.44974(9) 0.9160(3) 1.0360(3) 0.0171(5) Uani 1 1 d . .
H16 H 0.4481 0.9919 1.1003 0.021 Uiso 1 1 calc R U
Br1 Br 0.72274(2) 1.37283(2) 0.63739(4) 0.02141(8) Uani 1 1 d . .
Br2 Br 0.59932(2) 1.46021(2) 0.91705(5) 0.03187(9) Uani 1 1 d . .
N1 N 0.71881(8) 1.13274(19) 0.7893(3) 0.0158(5) Uani 1 1 d . .
N2 N 0.64113(7) 0.97283(17) 0.9138(3) 0.0131(4) Uani 1 1 d . .
H17 H 0.6443 1.0507 0.8721 0.016 Uiso 1 1 calc R U
N3 N 0.57932(8) 1.19605(19) 0.9435(3) 0.0174(5) Uani 1 1 d . .

loop_
_atom_site_aniso_label
_atom_site_aniso_U_11
_atom_site_aniso_U_22
_atom_site_aniso_U_33
_atom_site_aniso_U_23
_atom_site_aniso_U_13
_atom_site_aniso_U_12
C1 0.0148(10) 0.0145(12) 0.0196(14) -0.0005(10) -0.0034(11) -0.0012(10)
C2 0.0122(10) 0.0188(12) 0.0203(15) -0.0001(10) -0.0004(9) -0.0040(9)
C3 0.0103(11) 0.0206(13) 0.0167(14) 0.0005(10) -0.0011(9) -0.0010(9)
C4 0.0119(11) 0.0169(12) 0.0160(14) -0.0006(10) -0.0031(10) 0.0014(9)
C5 0.0138(11) 0.0162(11) 0.0112(14) -0.0015(11) -0.0019(10) 0.0012(8)
C6 0.0119(10) 0.0150(11) 0.0138(14) -0.0010(10) -0.0005(10) 0.0008(8)
C7 0.0149(11) 0.0151(12) 0.0162(14) 0.0009(11) -0.0009(10) 0.0009(9)
C8 0.0141(11) 0.0148(12) 0.0171(15) 0.0002(11) 0.0003(10) -0.0028(9)
C9 0.0120(11) 0.0160(12) 0.0145(14) -0.0022(10) 0.0008(9) -0.0023(9)
C10 0.0137(10) 0.0190(12) 0.0102(14) 0.0000(10) 0.0018(10) 0.0004(9)
C11 0.0153(11) 0.0173(12) 0.0165(15) 0.0001(11) 0.0029(11) 0.0004(8)
C12 0.0155(11) 0.0218(13) 0.0212(17) 0.0020(12) 0.0003(10) 0.0026(9)
C13 0.0224(12) 0.0189(13) 0.0281(18) 0.0024(12) 0.0032(11) 0.0063(10)
C14 0.0237(12) 0.0154(12) 0.0247(16) -0.0003(12) 0.0041(12) -0.0005(9)
C15 0.0120(11) 0.0153(13) 0.0146(14) 0.0043(11) 0.0035(10) 0.0000(8)
C16 0.0135(11) 0.0177(12) 0.0165(15) 0.0017(11) 0.0011(10) -0.0023(9)
C17 0.0126(10) 0.0258(14) 0.0202(14) 0.0043(12) -0.0026(10) -0.0005(9)
C18 0.0150(11) 0.0183(13) 0.0260(16) 0.0076(11) 0.0015(11) 0.0036(9)
C19 0.0198(11) 0.0149(11) 0.0212(16) 0.0019(11) 0.0037(10) -0.0008(9)
C20 0.0147(10) 0.0165(13) 0.0173(14) 0.0029(11) -0.0004(9) -0.0026(9)
C21 0.0123(11) 0.0189(13) 0.0161(15) 0.0023(11) -0.0022(10) 0.0010(9)
C22 0.0149(11) 0.0199(13) 0.0197(14) -0.0003(11) 0.0011(10) 0.0001(10)
C23 0.0239(13) 0.0156(13) 0.0249(16) -0.0006(11) -0.0027(11) -0.0018(10)
C24 0.0128(10) 0.0220(13) 0.0295(17) 0.0060(13) -0.0020(11) -0.0030(9)
C25 0.0117(11) 0.0259(14) 0.0226(16) 0.0061(12) 0.0014(10) 0.0022(10)
C26 0.0144(11) 0.0182(12) 0.0187(15) 0.0008(11) -0.0008(10) 0.0038(10)
Br1 0.01940(12) 0.01520(13) 0.02964(16) 0.00646(13) -0.00539(12) -0.00166(9)
Br2 0.03122(14) 0.01473(13) 0.0497(2) -0.00151(14) 0.00772(15) -0.00352(10)
N1 0.0142(10) 0.0144(11) 0.0187(13) 0.0007(9) -0.0013(8) 0.0012(8)
N2 0.0111(8) 0.0126(9) 0.0156(11) 0.0019(9) -0.0004(9) 0.0001(7)
N3 0.0162(9) 0.0148(10) 0.0214(13) -0.0008(9) 0.0030(9) -0.0005(8)

loop_
_atom_type_symbol
_atom_type_description
_atom_type_scat_dispersion_real
_atom_type_scat_dispersion_imag
_atom_type_scat_source
C C 0.0181 0.0091 'International Tables Vol C Tables 4.2.6.8 and 6.1.1.4'
H H 0.0000 0.0000 'International Tables Vol C Tables 4.2.6.8 and 6.1.1.4'
N N 0.0311 0.0180 'International Tables Vol C Tables 4.2.6.8 and 6.1.1.4'
Br Br -0.6763 1.2805 'International Tables Vol C Tables 4.2.6.8 and 6.1.1.4'

loop_
_geom_angle_atom_site_label_1
_geom_angle_atom_site_label_2
_geom_angle_atom_site_label_3
_geom_angle
N1 C1 C2 115.4(2)
N1 C1 Br1 122.13(18)
C2 C1 Br1 122.51(18)
C3 C2 C1 104.4(2)
C3 C2 H1 127.8
C1 C2 H1 127.8
C2 C3 C4 107.6(2)
C2 C3 H2 126.2
C4 C3 H2 126.2
C5 C4 N1 123.1(2)
C5 C4 C3 128.1(2)
N1 C4 C3 108.7(2)
C4 C5 C6 124.4(2)
C4 C5 C15 118.17(19)
C6 C5 C15 117.4(2)
N2 C6 C7 107.55(19)
N2 C6 C5 123.7(2)
C7 C6 C5 128.7(2)
C8 C7 C6 107.5(2)
C8 C7 H3 126.3
C6 C7 H3 126.3
C7 C8 C9 107.9(2)
C7 C8 H4 126.1
C9 C8 H4 126.1
N2 C9 C8 107.1(2)
N2 C9 C10 124.2(2)
C8 C9 C10 128.7(2)
C11 C10 C9 123.1(2)
C11 C10 C21 120.8(2)
C9 C10 C21 116.0(2)
C10 C11 N3 121.8(2)
C10 C11 C12 128.3(2)
N3 C11 C12 109.8(2)
C13 C12 C11 106.7(2)
C13 C12 H5 126.7
C11 C12 H5 126.7
C12 C13 C14 104.6(2)
C12 C13 H6 127.7
C14 C13 H6 127.7
N3 C14 C13 115.2(2)
N3 C14 Br2 121.50(19)
C13 C14 Br2 123.28(19)
C16 C15 C20 119.3(2)
C16 C15 C5 119.4(2)
C20 C15 C5 121.3(2)
C17 C16 C15 120.2(2)
C17 C16 H7 119.9
C15 C16 H7 119.9
C16 C17 C18 120.2(2)
C16 C17 H8 119.9
C18 C17 H8 119.9
C19 C18 C17 119.8(2)
C19 C18 H9 120.1
C17 C18 H9 120.1
C18 C19 C20 120.5(2)
C18 C19 H10 119.7
C20 C19 H10 119.7
C19 C20 C15 120.0(2)
C19 C20 H11 120.0
C15 C20 H11 120.0
C26 C21 C22 118.8(2)
C26 C21 C10 121.4(2)
C22 C21 C10 119.8(2)
C23 C22 C21 120.2(2)
C23 C22 H12 119.9
C21 C22 H12 119.9
C22 C23 C24 120.3(3)
C22 C23 H13 119.8
C24 C23 H13 119.8
C25 C24 C23 120.1(2)
C25 C24 H14 119.9
C23 C24 H14 119.9
C24 C25 C26 119.9(2)
C24 C25 H15 120.1
C26 C25 H15 120.1
C25 C26 C21 120.7(3)
C25 C26 H16 119.7
C21 C26 H16 119.7
C1 N1 C4 104.0(2)
C6 N2 C9 110.0(2)
C6 N2 H17 125.0
C9 N2 H17 125.0
C14 N3 C11 103.7(2)

loop_
_geom_bond_atom_site_label_1
_geom_bond_atom_site_label_2
_geom_bond_distance
C1 N1 1.293(3)
C1 C2 1.453(4)
C1 Br1 1.875(2)
C2 C3 1.340(4)
C2 H1 0.9500
C3 C4 1.459(3)
C3 H2 0.9500
C4 C5 1.361(4)
C4 N1 1.425(3)
C5 C6 1.445(3)
C5 C15 1.492(3)
C6 N2 1.365(3)
C6 C7 1.399(3)
C7 C8 1.393(3)
C7 H3 0.9500
C8 C9 1.398(4)
C8 H4 0.9500
C9 N2 1.373(3)
C9 C10 1.445(3)
C10 C11 1.376(4)
C10 C21 1.490(3)
C11 N3 1.409(3)
C11 C12 1.448(3)
C12 C13 1.351(4)
C12 H5 0.9500
C13 C14 1.440(4)
C13 H6 0.9500
C14 N3 1.299(3)
C14 Br2 1.882(2)
C15 C16 1.395(3)
C15 C20 1.395(4)
C16 C17 1.387(4)
C16 H7 0.9500
C17 C18 1.390(4)
C17 H8 0.9500
C18 C19 1.380(4)
C18 H9 0.9500
C19 C20 1.391(3)
C19 H10 0.9500
C20 H11 0.9500
C21 C26 1.396(4)
C21 C22 1.399(4)
C22 C23 1.383(3)
C22 H12 0.9500
C23 C24 1.387(4)
C23 H13 0.9500
C24 C25 1.379(4)
C24 H14 0.9500
C25 C26 1.386(4)
C25 H15 0.9500
C26 H16 0.9500
N2 H17 0.8800

loop_
_geom_hbond_atom_site_label_D
_geom_hbond_atom_site_label_H
_geom_hbond_atom_site_label_A
_geom_hbond_distance_DH
_geom_hbond_distance_HA
_geom_hbond_distance_DA
_geom_hbond_angle_DHA
_geom_hbond_site_symmetry_A
N2 H17 N1 0.88 2.16 2.754(3) 124.2 .
N2 H17 N3 0.88 2.29 2.793(3) 115.9 .
N2 H17 N1 0.88 2.16 2.754(3) 124.2 .
C8 H4 Br2 0.95 3.11 3.571(3) 111.7 1_545

loop_
_geom_torsion_atom_site_label_1
_geom_torsion_atom_site_label_2
_geom_torsion_atom_site_label_3
_geom_torsion_atom_site_label_4
_geom_torsion
N1 C1 C2 C3 -0.6(3)
Br1 C1 C2 C3 -179.76(19)
C1 C2 C3 C4 0.7(3)
C2 C3 C4 C5 175.9(3)
C2 C3 C4 N1 -0.7(3)
N1 C4 C5 C6 1.3(4)
C3 C4 C5 C6 -174.8(3)
N1 C4 C5 C15 -179.7(2)
C3 C4 C5 C15 4.1(4)
C4 C5 C6 N2 -0.3(4)
C15 C5 C6 N2 -179.2(2)
C4 C5 C6 C7 178.2(3)
C15 C5 C6 C7 -0.8(4)
N2 C6 C7 C8 0.7(3)
C5 C6 C7 C8 -177.9(3)
C6 C7 C8 C9 -0.6(3)
C7 C8 C9 N2 0.3(3)
C7 C8 C9 C10 178.7(3)
N2 C9 C10 C11 -20.3(4)
C8 C9 C10 C11 161.6(3)
N2 C9 C10 C21 156.9(3)
C8 C9 C10 C21 -21.2(4)
C9 C10 C11 N3 -7.1(4)
C21 C10 C11 N3 175.8(2)
C9 C10 C11 C12 168.9(3)
C21 C10 C11 C12 -8.2(4)
C10 C11 C12 C13 -176.7(3)
N3 C11 C12 C13 -0.2(3)
C11 C12 C13 C14 0.4(3)
C12 C13 C14 N3 -0.4(4)
C12 C13 C14 Br2 -178.9(2)
C4 C5 C15 C16 59.8(4)
C6 C5 C15 C16 -121.2(3)
C4 C5 C15 C20 -118.2(3)
C6 C5 C15 C20 60.8(4)
C20 C15 C16 C17 -0.8(4)
C5 C15 C16 C17 -178.9(2)
C15 C16 C17 C18 1.8(4)
C16 C17 C18 C19 -0.9(4)
C17 C18 C19 C20 -0.9(4)
C18 C19 C20 C15 1.9(4)
C16 C15 C20 C19 -1.0(4)
C5 C15 C20 C19 177.0(2)
C11 C10 C21 C26 -48.1(4)
C9 C10 C21 C26 134.7(3)
C11 C10 C21 C22 132.3(3)
C9 C10 C21 C22 -45.0(3)
C26 C21 C22 C23 0.2(4)
C10 C21 C22 C23 179.8(2)
C21 C22 C23 C24 -0.9(4)
C22 C23 C24 C25 0.3(4)
C23 C24 C25 C26 1.0(4)
C24 C25 C26 C21 -1.7(4)
C22 C21 C26 C25 1.2(4)
C10 C21 C26 C25 -178.5(2)
C2 C1 N1 C4 0.1(3)
Br1 C1 N1 C4 179.32(19)
C5 C4 N1 C1 -176.5(3)
C3 C4 N1 C1 0.3(3)
C7 C6 N2 C9 -0.5(3)
C5 C6 N2 C9 178.2(3)
C8 C9 N2 C6 0.1(3)
C10 C9 N2 C6 -178.3(2)
C13 C14 N3 C11 0.3(3)
Br2 C14 N3 C11 178.8(2)
C10 C11 N3 C14 176.7(3)
C12 C11 N3 C14 0.0(3)
